data_2105390
loop_
_publ_author_name
'Sheldrick, G.M.'
'Jones, P.G.'
'Schwarzmann, E.'
'Rumpel, H.'

_publ_section_title
;
 Gold(III) oxide
;
_journal_name_full 'Acta Crystallographica B (24,1968-38,1982)'
_journal_page_first 1435
_journal_page_last 1437
_journal_paper_doi 10.1107/S0567740879006622
_journal_volume 35
_journal_year 1979
_chemical_formula_sum 'Au2 O3'
_space_group_IT_number 43
_symmetry_space_group_name_Hall 'F 2 -2d'
_symmetry_space_group_name_H-M 'F d d 2'
_cell_angle_alpha 90
_cell_angle_beta 90
_cell_angle_gamma 90
_cell_formula_units_Z 8
_cell_length_a 12.827
_cell_length_b 10.52
_cell_length_c 3.838
_cell_volume 517.900
_citation_journal_id_ASTM ACBCAR
_cod_data_source_file gold_545.cif
_cod_data_source_block Au2O3
_cod_original_cell_volume 517.8999
_cod_database_code 2105390

loop_
_symmetry_equiv_pos_as_xyz
x,y,z
-x,-y,z
-x+1/4,y+1/4,z+1/4
x+3/4,-y+3/4,z+1/4
x,y+1/2,z+1/2
-x,-y+1/2,z+1/2
-x+1/4,y+3/4,z+3/4
x+3/4,-y+5/4,z+3/4
x+1/2,y,z+1/2
-x+1/2,-y,z+1/2
-x+3/4,y+1/4,z+3/4
x+5/4,-y+3/4,z+3/4
x+1/2,y+1/2,z
-x+1/2,-y+1/2,z
-x+3/4,y+3/4,z+1/4
x+5/4,-y+5/4,z+1/4

loop_
_atom_site_label
_atom_site_type_symbol
_atom_site_fract_x
_atom_site_fract_y
_atom_site_fract_z
_atom_site_occupancy
_atom_site_U_iso_or_equiv
O2 O-2 0 0 0.8107 1 0.0
O1 O-2 0.0825 0.2334 0.6232 1 0.0
Au1 Au+3 -0.0458 0.1329 0.5 1 0.0
